data_4331288
loop_
_publ_author_name
'Qingsong Dong'
'Yanxia Zhao'
'Yuanting Su'
'Ji-Hu Su'
'Biao Wu'
'Xiao-Juan Yang'

_publ_contact_author_address
; Lanzhou Institute of Chemical Physics, 
Chinese Academy of Sciences, Lanzhou 730000, P. R. China
;
_publ_contact_author_email yangxj@lzb.ac.cn
_publ_contact_author_fax +86-931-4968286
_publ_contact_author_name 'Xiao-Juan, Yang'
_publ_contact_author_phone +86-931-4968286
_publ_section_title
;
 Synthesis and Reactivity of Nickel Hydride Complexes of an \a-Diimine
 Ligand
;
_journal_name_full 'Inorganic Chemistry'
_journal_page_first 13162
_journal_page_last 13170
_journal_paper_doi 10.1021/ic301392p
_journal_volume 51
_journal_year 2012
_chemical_formula_sum 'C63 H88 N4 Ni2'
_chemical_formula_weight 1018.75
_chemical_name_systematic
; 
 ? 
;
_space_group_IT_number 14
_symmetry_cell_setting monoclinic
_symmetry_space_group_name_Hall '-P 2ybc'
_symmetry_space_group_name_H-M 'P 1 21/c 1'
_atom_sites_solution_hydrogens geom
_atom_sites_solution_primary direct
_atom_sites_solution_secondary difmap
_audit_creation_method SHELXL-97
_cell_angle_alpha 90.00
_cell_angle_beta 116.4270(10)
_cell_angle_gamma 90.00
_cell_formula_units_Z 4
_cell_length_a 20.793(3)
_cell_length_b 14.3453(17)
_cell_length_c 21.750(3)
_cell_measurement_temperature 296(2)
_cell_volume 5809.7(13)
_computing_cell_refinement 'Bruker SMART'
_computing_data_collection 'Bruker SMART APEX II'
_computing_data_reduction 'Bruker SAINT'
_computing_molecular_graphics SHELXTL
_computing_publication_material SHELXTL
_computing_structure_refinement 'SHELXL-97 (Sheldrick, 2008)'
_computing_structure_solution 'SHELXS-97 (Sheldrick, 2008)'
_diffrn_ambient_temperature 296(2)
_diffrn_measured_fraction_theta_full 0.991
_diffrn_measured_fraction_theta_max 0.991
_diffrn_measurement_device_type 'Bruker APEX II area detector'
_diffrn_measurement_method '\w scan'
_diffrn_radiation_monochromator graphite
_diffrn_radiation_source 'fine-focus sealed tube'
_diffrn_radiation_type MoK\a
_diffrn_radiation_wavelength 0.71073
_diffrn_reflns_av_R_equivalents 0.0364
_diffrn_reflns_av_sigmaI/netI 0.0369
_diffrn_reflns_limit_h_max 24
_diffrn_reflns_limit_h_min -24
_diffrn_reflns_limit_k_max 17
_diffrn_reflns_limit_k_min -16
_diffrn_reflns_limit_l_max 25
_diffrn_reflns_limit_l_min -19
_diffrn_reflns_number 37024
_diffrn_reflns_theta_full 25.00
_diffrn_reflns_theta_max 25.00
_diffrn_reflns_theta_min 1.76
_exptl_absorpt_coefficient_mu 0.688
_exptl_absorpt_correction_T_max 0.871
_exptl_absorpt_correction_T_min 0.842
_exptl_absorpt_correction_type multi-scan
_exptl_absorpt_process_details SADABS
_exptl_crystal_colour purple
_exptl_crystal_density_diffrn 1.165
_exptl_crystal_description block
_exptl_crystal_F_000 2200.0
_exptl_crystal_size_max 0.25
_exptl_crystal_size_mid 0.21
_exptl_crystal_size_min 0.20
_refine_diff_density_max 0.724
_refine_diff_density_min -0.495
_refine_diff_density_rms 0.062
_refine_ls_extinction_method none
_refine_ls_goodness_of_fit_ref 1.025
_refine_ls_hydrogen_treatment constr
_refine_ls_matrix_type full
_refine_ls_number_parameters 643
_refine_ls_number_reflns 10117
_refine_ls_number_restraints 0
_refine_ls_restrained_S_all 1.025
_refine_ls_R_factor_all 0.0553
_refine_ls_R_factor_gt 0.0417
_refine_ls_shift/su_max 0.000
_refine_ls_shift/su_mean 0.000
_refine_ls_structure_factor_coef Fsqd
_refine_ls_weighting_details 'calc w=1/[\s^2^(Fo^2^)+(0.0437P)^2^+6.6877P] where P=(Fo^2^+2Fc^2^)/3'
_refine_ls_weighting_scheme calc
_refine_ls_wR_factor_gt 0.0984
_refine_ls_wR_factor_ref 0.1076
_reflns_number_gt 8303
_reflns_number_total 10117
_reflns_threshold_expression >2sigma(I)
_cod_data_source_file ic301392p_si_002_07.cif
_cod_data_source_block LNiHtoluene
_cod_original_cell_volume 5809.7(12)
_cod_database_code 4331288

loop_
_symmetry_equiv_pos_as_xyz
'x, y, z'
'-x, y+1/2, -z+1/2'
'-x, -y, -z'
'x, -y-1/2, z-1/2'

loop_
_atom_site_label
_atom_site_type_symbol
_atom_site_fract_x
_atom_site_fract_y
_atom_site_fract_z
_atom_site_U_iso_or_equiv
_atom_site_adp_type
_atom_site_occupancy
_atom_site_symmetry_multiplicity
_atom_site_calc_flag
_atom_site_refinement_flags
Ni1 Ni 0.295653(16) 0.86095(2) 0.521807(16) 0.02188(9) Uani 1 1 d .
Ni2 Ni 0.192937(16) 0.61440(2) 0.490617(16) 0.02127(9) Uani 1 1 d .
N1 N 0.27098(10) 0.98988(13) 0.51360(10) 0.0224(4) Uani 1 1 d .
N2 N 0.38577(10) 0.90401(13) 0.58909(10) 0.0213(4) Uani 1 1 d .
N3 N 0.22255(10) 0.48832(13) 0.49225(10) 0.0220(4) Uani 1 1 d .
N4 N 0.10612(10) 0.57287(13) 0.41724(10) 0.0213(4) Uani 1 1 d .
C1 C 0.32764(13) 1.04508(16) 0.55003(13) 0.0228(5) Uani 1 1 d .
C2 C 0.39157(13) 0.99732(16) 0.59135(13) 0.0218(5) Uani 1 1 d .
C3 C 0.32289(15) 1.14969(17) 0.54722(16) 0.0343(7) Uani 1 1 d .
H3A H 0.3430 1.1729 0.5181 0.051 Uiso 1 1 calc R
H3B H 0.3492 1.1746 0.5926 0.051 Uiso 1 1 calc R
H3C H 0.2735 1.1683 0.5291 0.051 Uiso 1 1 calc R
C4 C 0.46080(14) 1.04643(19) 0.63642(15) 0.0341(6) Uani 1 1 d .
H4A H 0.4847 1.0136 0.6792 0.051 Uiso 1 1 calc R
H4B H 0.4506 1.1090 0.6450 0.051 Uiso 1 1 calc R
H4C H 0.4912 1.0479 0.6138 0.051 Uiso 1 1 calc R
C5 C 0.20057(13) 1.02817(16) 0.47677(14) 0.0260(6) Uani 1 1 d .
C6 C 0.17643(16) 1.05658(19) 0.40813(15) 0.0385(7) Uani 1 1 d .
C7 C 0.10670(19) 1.0928(2) 0.37454(18) 0.0538(9) Uani 1 1 d .
H7 H 0.0892 1.1120 0.3291 0.065 Uiso 1 1 calc R
C8 C 0.06387(17) 1.1005(2) 0.4071(2) 0.0569(10) Uani 1 1 d .
H8 H 0.0182 1.1262 0.3840 0.068 Uiso 1 1 calc R
C9 C 0.08753(16) 1.0709(2) 0.4733(2) 0.0548(10) Uani 1 1 d .
H9 H 0.0575 1.0756 0.4946 0.066 Uiso 1 1 calc R
C10 C 0.15689(14) 1.0334(2) 0.50967(16) 0.0377(7) Uani 1 1 d .
C11 C 0.2229(2) 1.0498(3) 0.37069(17) 0.0605(11) Uani 1 1 d .
H11 H 0.2704 1.0276 0.4036 0.073 Uiso 1 1 calc R
C12 C 0.1919(5) 0.9791(3) 0.3129(3) 0.179(4) Uani 1 1 d .
H12A H 0.1411 0.9890 0.2873 0.268 Uiso 1 1 calc R
H12B H 0.2005 0.9173 0.3318 0.268 Uiso 1 1 calc R
H12C H 0.2143 0.9862 0.2830 0.268 Uiso 1 1 calc R
C13 C 0.2328(2) 1.1400(3) 0.3424(2) 0.0653(10) Uani 1 1 d .
H13A H 0.1869 1.1633 0.3098 0.098 Uiso 1 1 calc R
H13B H 0.2631 1.1309 0.3201 0.098 Uiso 1 1 calc R
H13C H 0.2548 1.1842 0.3790 0.098 Uiso 1 1 calc R
C14 C 0.18106(18) 0.9980(3) 0.5816(2) 0.0572(10) Uani 1 1 d .
H14 H 0.2205 0.9542 0.5911 0.069 Uiso 1 1 calc R
C15 C 0.1227(3) 0.9452(3) 0.5920(2) 0.0856(15) Uani 1 1 d .
H15A H 0.1442 0.9107 0.6342 0.128 Uiso 1 1 calc R
H15B H 0.0986 0.9029 0.5544 0.128 Uiso 1 1 calc R
H15C H 0.0885 0.9887 0.5939 0.128 Uiso 1 1 calc R
C16 C 0.2096(2) 1.0743(3) 0.6330(2) 0.0814(14) Uani 1 1 d .
H16A H 0.2472 1.1063 0.6274 0.122 Uiso 1 1 calc R
H16B H 0.2284 1.0485 0.6784 0.122 Uiso 1 1 calc R
H16C H 0.1717 1.1173 0.6264 0.122 Uiso 1 1 calc R
C17 C 0.44364(12) 0.84476(16) 0.63243(13) 0.0247(6) Uani 1 1 d .
C18 C 0.49812(14) 0.82242(18) 0.61288(15) 0.0334(6) Uani 1 1 d .
C19 C 0.55062(16) 0.7584(2) 0.65438(19) 0.0496(9) Uani 1 1 d .
H19 H 0.5877 0.7427 0.6434 0.059 Uiso 1 1 calc R
C20 C 0.54856(18) 0.7187(2) 0.71035(19) 0.0545(9) Uani 1 1 d .
H20 H 0.5837 0.6759 0.7365 0.065 Uiso 1 1 calc R
C21 C 0.49479(17) 0.7414(2) 0.72858(16) 0.0463(8) Uani 1 1 d .
H21 H 0.4944 0.7139 0.7671 0.056 Uiso 1 1 calc R
C22 C 0.44111(14) 0.80479(18) 0.69009(14) 0.0315(6) Uani 1 1 d .
C23 C 0.49942(15) 0.8628(2) 0.54983(16) 0.0389(7) Uani 1 1 d .
H23 H 0.4648 0.9142 0.5343 0.047 Uiso 1 1 calc R
C24 C 0.4756(2) 0.7918(3) 0.4912(2) 0.0724(12) Uani 1 1 d .
H24A H 0.5080 0.7397 0.5051 0.109 Uiso 1 1 calc R
H24B H 0.4760 0.8206 0.4515 0.109 Uiso 1 1 calc R
H24C H 0.4280 0.7706 0.4802 0.109 Uiso 1 1 calc R
C25 C 0.57293(19) 0.9033(3) 0.5639(2) 0.0699(11) Uani 1 1 d .
H25A H 0.5880 0.9466 0.6013 0.105 Uiso 1 1 calc R
H25B H 0.5694 0.9348 0.5236 0.105 Uiso 1 1 calc R
H25C H 0.6074 0.8537 0.5755 0.105 Uiso 1 1 calc R
C26 C 0.38120(16) 0.82974(19) 0.70893(14) 0.0354(7) Uani 1 1 d .
H26 H 0.3363 0.8293 0.6663 0.042 Uiso 1 1 calc R
C27 C 0.38980(18) 0.9282(2) 0.73969(16) 0.0436(7) Uani 1 1 d .
H27A H 0.4349 0.9324 0.7801 0.065 Uiso 1 1 calc R
H27B H 0.3513 0.9402 0.7516 0.065 Uiso 1 1 calc R
H27C H 0.3885 0.9733 0.7066 0.065 Uiso 1 1 calc R
C28 C 0.3721(2) 0.7604(2) 0.75823(17) 0.0556(9) Uani 1 1 d .
H28A H 0.3691 0.6982 0.7408 0.083 Uiso 1 1 calc R
H28B H 0.3290 0.7747 0.7622 0.083 Uiso 1 1 calc R
H28C H 0.4127 0.7648 0.8026 0.083 Uiso 1 1 calc R
C29 C 0.16843(13) 0.43325(16) 0.45054(13) 0.0234(5) Uani 1 1 d .
C30 C 0.10361(13) 0.48012(16) 0.40923(13) 0.0227(5) Uani 1 1 d .
C31 C 0.17601(15) 0.32942(18) 0.44722(16) 0.0362(7) Uani 1 1 d .
H31A H 0.2260 0.3130 0.4688 0.054 Uiso 1 1 calc R
H31B H 0.1548 0.3098 0.4001 0.054 Uiso 1 1 calc R
H31C H 0.1521 0.2991 0.4707 0.054 Uiso 1 1 calc R
C32 C 0.03752(14) 0.42991(19) 0.35867(15) 0.0354(7) Uani 1 1 d .
H32A H 0.0089 0.4112 0.3811 0.053 Uiso 1 1 calc R
H32B H 0.0515 0.3758 0.3416 0.053 Uiso 1 1 calc R
H32C H 0.0100 0.4708 0.3211 0.053 Uiso 1 1 calc R
C33 C 0.29520(13) 0.45474(16) 0.52373(13) 0.0250(5) Uani 1 1 d .
C34 C 0.32755(14) 0.42773(18) 0.59301(14) 0.0290(6) Uani 1 1 d .
C35 C 0.39878(16) 0.3961(2) 0.62131(16) 0.0456(8) Uani 1 1 d .
H35 H 0.4214 0.3783 0.6672 0.055 Uiso 1 1 calc R
C36 C 0.43568(17) 0.3911(3) 0.58242(19) 0.0540(9) Uani 1 1 d .
H36 H 0.4822 0.3676 0.6016 0.065 Uiso 1 1 calc R
C37 C 0.40439(17) 0.4203(2) 0.51591(19) 0.0493(8) Uani 1 1 d .
H37 H 0.4307 0.4189 0.4908 0.059 Uiso 1 1 calc R
C38 C 0.33329(15) 0.45257(19) 0.48446(15) 0.0337(6) Uani 1 1 d .
C39 C 0.28854(16) 0.4311(2) 0.63695(14) 0.0371(7) Uani 1 1 d .
H39 H 0.2452 0.4690 0.6130 0.045 Uiso 1 1 calc R
C40 C 0.3337(2) 0.4757(2) 0.70738(17) 0.0558(9) Uani 1 1 d .
H40A H 0.3728 0.4349 0.7344 0.084 Uiso 1 1 calc R
H40B H 0.3042 0.4857 0.7304 0.084 Uiso 1 1 calc R
H40C H 0.3524 0.5343 0.7013 0.084 Uiso 1 1 calc R
C41 C 0.26533(17) 0.3337(2) 0.64742(18) 0.0481(8) Uani 1 1 d .
H41A H 0.2341 0.3073 0.6037 0.072 Uiso 1 1 calc R
H41B H 0.2404 0.3379 0.6753 0.072 Uiso 1 1 calc R
H41C H 0.3070 0.2949 0.6698 0.072 Uiso 1 1 calc R
C42 C 0.30150(19) 0.4847(2) 0.41078(18) 0.0515(9) Uani 1 1 d .
H42 H 0.2548 0.5130 0.4001 0.062 Uiso 1 1 calc R
C43 C 0.2884(2) 0.4050(3) 0.3611(2) 0.0698(11) Uani 1 1 d .
H43A H 0.3334 0.3761 0.3699 0.105 Uiso 1 1 calc R
H43B H 0.2662 0.4284 0.3149 0.105 Uiso 1 1 calc R
H43C H 0.2574 0.3600 0.3668 0.105 Uiso 1 1 calc R
C44 C 0.3471(3) 0.5586(3) 0.3983(2) 0.0857(15) Uani 1 1 d .
H44A H 0.3573 0.6082 0.4310 0.128 Uiso 1 1 calc R
H44B H 0.3213 0.5831 0.3527 0.128 Uiso 1 1 calc R
H44C H 0.3913 0.5312 0.4034 0.128 Uiso 1 1 calc R
C45 C 0.05149(13) 0.63305(16) 0.36936(13) 0.0242(5) Uani 1 1 d .
C46 C 0.06174(13) 0.67023(17) 0.31469(13) 0.0256(6) Uani 1 1 d .
C47 C 0.01142(15) 0.73427(19) 0.27157(15) 0.0360(7) Uani 1 1 d .
H47 H 0.0174 0.7603 0.2353 0.043 Uiso 1 1 calc R
C48 C -0.04697(16) 0.7597(2) 0.28182(16) 0.0415(7) Uani 1 1 d .
H48 H -0.0800 0.8024 0.2525 0.050 Uiso 1 1 calc R
C49 C -0.05642(15) 0.7225(2) 0.33465(16) 0.0419(7) Uani 1 1 d .
H49 H -0.0965 0.7398 0.3405 0.050 Uiso 1 1 calc R
C50 C -0.00739(14) 0.6589(2) 0.38062(15) 0.0359(7) Uani 1 1 d .
C51 C 0.12624(15) 0.64251(19) 0.30342(14) 0.0321(6) Uani 1 1 d .
H51 H 0.1668 0.6341 0.3489 0.039 Uiso 1 1 calc R
C52 C 0.11476(18) 0.5494(2) 0.26534(16) 0.0432(7) Uani 1 1 d .
H52A H 0.1090 0.5005 0.2927 0.065 Uiso 1 1 calc R
H52B H 0.1556 0.5361 0.2573 0.065 Uiso 1 1 calc R
H52C H 0.0724 0.5531 0.2222 0.065 Uiso 1 1 calc R
C53 C 0.14849(19) 0.7161(2) 0.26593(18) 0.0505(8) Uani 1 1 d .
H53A H 0.1124 0.7207 0.2192 0.076 Uiso 1 1 calc R
H53B H 0.1935 0.6987 0.2668 0.076 Uiso 1 1 calc R
H53C H 0.1536 0.7753 0.2882 0.076 Uiso 1 1 calc R
C54 C -0.01839(18) 0.6221(3) 0.44017(19) 0.0601(11) Uani 1 1 d .
H54 H 0.0242 0.5857 0.4694 0.072 Uiso 1 1 calc R
C55 C -0.0262(2) 0.7014(4) 0.4840(2) 0.0865(15) Uani 1 1 d .
H55A H 0.0144 0.7424 0.4983 0.130 Uiso 1 1 calc R
H55B H -0.0284 0.6756 0.5237 0.130 Uiso 1 1 calc R
H55C H -0.0694 0.7357 0.4574 0.130 Uiso 1 1 calc R
C56 C -0.0835(2) 0.5574(3) 0.4164(3) 0.0867(16) Uani 1 1 d .
H56A H -0.1258 0.5907 0.3860 0.130 Uiso 1 1 calc R
H56B H -0.0891 0.5360 0.4555 0.130 Uiso 1 1 calc R
H56C H -0.0764 0.5049 0.3927 0.130 Uiso 1 1 calc R
C57 C 0.21633(14) 0.71200(17) 0.55976(13) 0.0273(6) Uani 1 1 d .
C58 C 0.17223(13) 0.75578(17) 0.49644(13) 0.0266(6) Uani 1 1 d .
H58 H 0.1235 0.7743 0.4877 0.032 Uiso 1 1 calc R
C59 C 0.20184(13) 0.79353(16) 0.45253(13) 0.0263(6) Uani 1 1 d .
H59 H 0.1695 0.8270 0.4109 0.032 Uiso 1 1 calc R
C60 C 0.26781(14) 0.75983(16) 0.45690(13) 0.0272(6) Uani 1 1 d .
H60 H 0.2788 0.7587 0.4175 0.033 Uiso 1 1 calc R
C61 C 0.31267(13) 0.71725(17) 0.52099(13) 0.0266(6) Uani 1 1 d .
H61 H 0.3603 0.6957 0.5285 0.032 Uiso 1 1 calc R
C62 C 0.28266(13) 0.68001(16) 0.56452(13) 0.0262(6) Uani 1 1 d .
H62 H 0.3142 0.6443 0.6053 0.031 Uiso 1 1 calc R
C63 C 0.19319(17) 0.6969(2) 0.61593(16) 0.0427(7) Uani 1 1 d .
H63A H 0.2153 0.6412 0.6410 0.064 Uiso 1 1 calc R
H63B H 0.1419 0.6905 0.5958 0.064 Uiso 1 1 calc R
H63C H 0.2077 0.7493 0.6466 0.064 Uiso 1 1 calc R

loop_
_atom_site_aniso_label
_atom_site_aniso_U_11
_atom_site_aniso_U_22
_atom_site_aniso_U_33
_atom_site_aniso_U_23
_atom_site_aniso_U_13
_atom_site_aniso_U_12
Ni1 0.02127(16) 0.01859(16) 0.01908(18) -0.00237(12) 0.00293(14) 0.00072(12)
Ni2 0.02071(16) 0.01858(17) 0.01822(18) -0.00194(12) 0.00300(14) 0.00175(12)
N1 0.0199(10) 0.0211(10) 0.0213(12) 0.0012(8) 0.0049(9) 0.0026(8)
N2 0.0178(10) 0.0222(10) 0.0191(11) -0.0006(8) 0.0040(9) 0.0025(8)
N3 0.0208(10) 0.0213(10) 0.0194(11) 0.0010(8) 0.0050(9) 0.0021(8)
N4 0.0187(10) 0.0206(10) 0.0183(11) 0.0012(8) 0.0027(9) 0.0009(8)
C1 0.0253(12) 0.0220(12) 0.0193(14) -0.0035(10) 0.0084(11) 0.0000(10)
C2 0.0234(12) 0.0205(12) 0.0189(13) -0.0041(9) 0.0070(11) -0.0018(9)
C3 0.0330(14) 0.0209(13) 0.0405(18) -0.0021(11) 0.0088(13) 0.0005(11)
C4 0.0268(14) 0.0296(14) 0.0352(17) -0.0055(12) 0.0040(13) -0.0041(11)
C5 0.0248(13) 0.0162(12) 0.0281(15) -0.0001(10) 0.0037(11) 0.0005(9)
C6 0.0435(16) 0.0309(15) 0.0254(16) 0.0010(12) 0.0012(13) 0.0102(12)
C7 0.054(2) 0.0425(19) 0.0348(19) 0.0013(14) -0.0070(17) 0.0141(15)
C8 0.0275(16) 0.0447(19) 0.070(3) 0.0100(18) -0.0037(17) 0.0060(14)
C9 0.0318(16) 0.050(2) 0.085(3) 0.0173(19) 0.0278(18) 0.0086(14)
C10 0.0302(14) 0.0363(16) 0.0466(19) 0.0158(13) 0.0170(14) 0.0089(12)
C11 0.087(3) 0.069(2) 0.0253(18) 0.0146(16) 0.0242(19) 0.043(2)
C12 0.427(13) 0.062(3) 0.160(6) -0.055(3) 0.232(8) -0.089(5)
C13 0.056(2) 0.061(2) 0.078(3) -0.001(2) 0.030(2) 0.0019(18)
C14 0.048(2) 0.078(3) 0.062(2) 0.021(2) 0.0404(19) 0.0258(18)
C15 0.151(4) 0.056(2) 0.097(4) -0.011(2) 0.098(4) -0.017(3)
C16 0.081(3) 0.094(3) 0.045(3) 0.021(2) 0.008(2) -0.029(3)
C17 0.0205(12) 0.0208(12) 0.0218(14) -0.0060(10) -0.0005(11) -0.0005(9)
C18 0.0245(13) 0.0287(14) 0.0385(18) -0.0042(12) 0.0065(13) 0.0033(11)
C19 0.0313(16) 0.0441(18) 0.062(2) -0.0042(16) 0.0103(16) 0.0143(13)
C20 0.0446(19) 0.0416(18) 0.051(2) 0.0100(16) -0.0022(17) 0.0182(15)
C21 0.0515(19) 0.0367(17) 0.0316(18) 0.0055(13) 0.0014(15) 0.0053(14)
C22 0.0354(15) 0.0254(14) 0.0199(15) -0.0033(10) -0.0001(12) -0.0016(11)
C23 0.0307(15) 0.0432(17) 0.0469(19) -0.0039(14) 0.0210(14) 0.0058(12)
C24 0.088(3) 0.077(3) 0.068(3) -0.017(2) 0.048(3) -0.021(2)
C25 0.046(2) 0.086(3) 0.081(3) -0.002(2) 0.031(2) -0.0138(19)
C26 0.0431(16) 0.0385(16) 0.0186(15) -0.0005(11) 0.0085(13) -0.0041(13)
C27 0.058(2) 0.0415(17) 0.0316(18) -0.0029(13) 0.0204(16) 0.0030(14)
C28 0.081(3) 0.048(2) 0.036(2) -0.0024(15) 0.0237(19) -0.0140(18)
C29 0.0286(13) 0.0212(12) 0.0185(13) -0.0005(10) 0.0087(11) 0.0001(10)
C30 0.0238(12) 0.0224(13) 0.0187(13) -0.0018(10) 0.0066(11) -0.0029(10)
C31 0.0372(15) 0.0218(14) 0.0428(19) -0.0010(12) 0.0116(14) 0.0005(11)
C32 0.0296(14) 0.0304(15) 0.0338(17) -0.0007(12) 0.0029(13) -0.0062(11)
C33 0.0275(13) 0.0158(12) 0.0277(15) -0.0002(10) 0.0087(12) 0.0032(10)
C34 0.0285(13) 0.0290(14) 0.0238(15) -0.0011(11) 0.0063(12) 0.0067(11)
C35 0.0398(17) 0.0521(19) 0.0289(17) 0.0007(14) 0.0007(14) 0.0158(14)
C36 0.0303(16) 0.067(2) 0.056(2) 0.0000(18) 0.0115(16) 0.0185(15)
C37 0.0396(17) 0.057(2) 0.061(2) 0.0080(17) 0.0317(18) 0.0153(15)
C38 0.0356(15) 0.0317(15) 0.0393(18) 0.0076(12) 0.0214(14) 0.0097(12)
C39 0.0444(17) 0.0398(16) 0.0202(15) 0.0071(12) 0.0081(13) 0.0156(13)
C40 0.088(3) 0.0459(19) 0.0307(19) 0.0003(14) 0.0235(19) 0.0063(18)
C41 0.0463(18) 0.0513(19) 0.045(2) 0.0047(15) 0.0185(16) 0.0055(15)
C42 0.064(2) 0.057(2) 0.052(2) 0.0222(17) 0.0424(19) 0.0317(17)
C43 0.079(3) 0.076(3) 0.045(2) 0.012(2) 0.018(2) 0.000(2)
C44 0.171(5) 0.050(2) 0.077(3) 0.001(2) 0.092(3) -0.005(3)
C45 0.0207(12) 0.0226(12) 0.0194(13) -0.0019(10) -0.0001(10) -0.0007(9)
C46 0.0286(13) 0.0239(13) 0.0170(14) -0.0027(10) 0.0037(11) -0.0015(10)
C47 0.0419(16) 0.0339(15) 0.0250(16) 0.0053(12) 0.0083(13) 0.0027(12)
C48 0.0393(16) 0.0381(16) 0.0332(18) 0.0113(13) 0.0034(14) 0.0141(13)
C49 0.0267(14) 0.0535(19) 0.0390(19) 0.0086(14) 0.0088(14) 0.0156(13)
C50 0.0241(13) 0.0446(17) 0.0343(17) 0.0089(13) 0.0086(13) 0.0087(12)
C51 0.0354(15) 0.0398(16) 0.0174(14) 0.0024(11) 0.0085(12) 0.0021(12)
C52 0.060(2) 0.0414(17) 0.0335(18) 0.0024(13) 0.0254(16) 0.0100(14)
C53 0.063(2) 0.052(2) 0.048(2) -0.0002(16) 0.0344(18) -0.0076(16)
C54 0.0402(18) 0.096(3) 0.052(2) 0.040(2) 0.0283(17) 0.0356(19)
C55 0.066(3) 0.153(5) 0.052(3) 0.016(3) 0.036(2) 0.025(3)
C56 0.072(3) 0.085(3) 0.137(4) 0.057(3) 0.076(3) 0.030(2)
C57 0.0307(14) 0.0227(13) 0.0236(15) -0.0058(10) 0.0079(12) -0.0027(10)
C58 0.0237(12) 0.0217(13) 0.0284(15) -0.0047(10) 0.0062(11) 0.0021(10)
C59 0.0267(13) 0.0181(12) 0.0196(14) -0.0029(10) -0.0026(11) 0.0016(10)
C60 0.0351(14) 0.0196(12) 0.0225(14) -0.0078(10) 0.0089(12) -0.0058(10)
C61 0.0219(12) 0.0217(13) 0.0286(15) -0.0078(10) 0.0044(11) 0.0007(10)
C62 0.0264(13) 0.0197(12) 0.0219(14) -0.0022(10) 0.0011(11) 0.0017(10)
C63 0.0505(18) 0.0434(18) 0.0353(18) -0.0053(13) 0.0201(15) -0.0008(14)

loop_
_atom_type_symbol
_atom_type_description
_atom_type_scat_dispersion_real
_atom_type_scat_dispersion_imag
_atom_type_scat_source
C C 0.0033 0.0016 'International Tables Vol C Tables 4.2.6.8 and 6.1.1.4'
H H 0.0000 0.0000 'International Tables Vol C Tables 4.2.6.8 and 6.1.1.4'
N N 0.0061 0.0033 'International Tables Vol C Tables 4.2.6.8 and 6.1.1.4'
O O 0.0106 0.0060 'International Tables Vol C Tables 4.2.6.8 and 6.1.1.4'
K K 0.2009 0.2494 'International Tables Vol C Tables 4.2.6.8 and 6.1.1.4'
Ni Ni 0.3393 1.1124 'International Tables Vol C Tables 4.2.6.8 and 6.1.1.4'
Br Br -0.2901 2.4595 'International Tables Vol C Tables 4.2.6.8 and 6.1.1.4'

loop_
_geom_angle_atom_site_label_1
_geom_angle_atom_site_label_2
_geom_angle_atom_site_label_3
_geom_angle
N2 Ni1 N1 83.60(8)
N2 Ni1 C60 133.09(10)
N1 Ni1 C60 132.99(10)
N2 Ni1 C61 102.40(9)
N1 Ni1 C61 173.84(9)
C60 Ni1 C61 41.26(10)
N2 Ni1 C59 171.53(9)
N1 Ni1 C59 104.76(9)
C60 Ni1 C59 41.00(10)
C61 Ni1 C59 69.28(9)
N4 Ni2 N3 84.04(8)
N4 Ni2 C57 133.75(10)
N3 Ni2 C57 134.34(10)
N4 Ni2 C62 171.18(9)
N3 Ni2 C62 104.19(9)
C57 Ni2 C62 41.02(10)
N4 Ni2 C58 102.20(9)
N3 Ni2 C58 173.67(9)
C57 Ni2 C58 40.88(10)
C62 Ni2 C58 69.52(9)
C1 N1 C5 120.9(2)
C1 N1 Ni1 112.78(15)
C5 N1 Ni1 126.24(15)
C2 N2 C17 122.2(2)
C2 N2 Ni1 113.26(16)
C17 N2 Ni1 124.56(15)
C29 N3 C33 120.8(2)
C29 N3 Ni2 112.26(15)
C33 N3 Ni2 126.15(15)
C30 N4 C45 122.0(2)
C30 N4 Ni2 112.88(16)
C45 N4 Ni2 124.77(15)
N1 C1 C2 114.8(2)
N1 C1 C3 122.6(2)
C2 C1 C3 122.6(2)
N2 C2 C1 114.7(2)
N2 C2 C4 122.3(2)
C1 C2 C4 123.0(2)
C1 C3 H3A 109.5
C1 C3 H3B 109.5
H3A C3 H3B 109.5
C1 C3 H3C 109.5
H3A C3 H3C 109.5
H3B C3 H3C 109.5
C2 C4 H4A 109.5
C2 C4 H4B 109.5
H4A C4 H4B 109.5
C2 C4 H4C 109.5
H4A C4 H4C 109.5
H4B C4 H4C 109.5
C10 C5 C6 121.7(2)
C10 C5 N1 118.3(2)
C6 C5 N1 119.9(2)
C7 C6 C5 117.3(3)
C7 C6 C11 120.1(3)
C5 C6 C11 122.6(3)
C8 C7 C6 121.4(3)
C8 C7 H7 119.3
C6 C7 H7 119.3
C9 C8 C7 120.6(3)
C9 C8 H8 119.7
C7 C8 H8 119.7
C8 C9 C10 120.6(3)
C8 C9 H9 119.7
C10 C9 H9 119.7
C5 C10 C9 118.3(3)
C5 C10 C14 121.8(2)
C9 C10 C14 119.9(3)
C13 C11 C12 109.0(3)
C13 C11 C6 113.9(3)
C12 C11 C6 110.4(4)
C13 C11 H11 107.8
C12 C11 H11 107.8
C6 C11 H11 107.8
C11 C12 H12A 109.5
C11 C12 H12B 109.5
H12A C12 H12B 109.5
C11 C12 H12C 109.5
H12A C12 H12C 109.5
H12B C12 H12C 109.5
C11 C13 H13A 109.5
C11 C13 H13B 109.5
H13A C13 H13B 109.5
C11 C13 H13C 109.5
H13A C13 H13C 109.5
H13B C13 H13C 109.5
C16 C14 C10 111.8(3)
C16 C14 C15 109.4(3)
C10 C14 C15 113.6(3)
C16 C14 H14 107.2
C10 C14 H14 107.2
C15 C14 H14 107.2
C14 C15 H15A 109.5
C14 C15 H15B 109.5
H15A C15 H15B 109.5
C14 C15 H15C 109.5
H15A C15 H15C 109.5
H15B C15 H15C 109.5
C14 C16 H16A 109.5
C14 C16 H16B 109.5
H16A C16 H16B 109.5
C14 C16 H16C 109.5
H16A C16 H16C 109.5
H16B C16 H16C 109.5
C22 C17 C18 122.1(2)
C22 C17 N2 118.5(2)
C18 C17 N2 119.2(2)
C19 C18 C17 116.9(3)
C19 C18 C23 121.0(3)
C17 C18 C23 122.0(2)
C20 C19 C18 121.5(3)
C20 C19 H19 119.2
C18 C19 H19 119.2
C19 C20 C21 120.6(3)
C19 C20 H20 119.7
C21 C20 H20 119.7
C20 C21 C22 121.0(3)
C20 C21 H21 119.5
C22 C21 H21 119.5
C21 C22 C17 117.8(3)
C21 C22 C26 121.7(3)
C17 C22 C26 120.5(2)
C18 C23 C24 112.0(3)
C18 C23 C25 112.7(3)
C24 C23 C25 109.9(3)
C18 C23 H23 107.3
C24 C23 H23 107.3
C25 C23 H23 107.3
C23 C24 H24A 109.5
C23 C24 H24B 109.5
H24A C24 H24B 109.5
C23 C24 H24C 109.5
H24A C24 H24C 109.5
H24B C24 H24C 109.5
C23 C25 H25A 109.5
C23 C25 H25B 109.5
H25A C25 H25B 109.5
C23 C25 H25C 109.5
H25A C25 H25C 109.5
H25B C25 H25C 109.5
C22 C26 C28 114.0(3)
C22 C26 C27 112.5(2)
C28 C26 C27 108.5(2)
C22 C26 H26 107.1
C28 C26 H26 107.1
C27 C26 H26 107.1
C26 C27 H27A 109.5
C26 C27 H27B 109.5
H27A C27 H27B 109.5
C26 C27 H27C 109.5
H27A C27 H27C 109.5
H27B C27 H27C 109.5
C26 C28 H28A 109.5
C26 C28 H28B 109.5
H28A C28 H28B 109.5
C26 C28 H28C 109.5
H28A C28 H28C 109.5
H28B C28 H28C 109.5
N3 C29 C30 115.1(2)
N3 C29 C31 122.8(2)
C30 C29 C31 122.1(2)
N4 C30 C29 114.8(2)
N4 C30 C32 122.7(2)
C29 C30 C32 122.6(2)
C29 C31 H31A 109.5
C29 C31 H31B 109.5
H31A C31 H31B 109.5
C29 C31 H31C 109.5
H31A C31 H31C 109.5
H31B C31 H31C 109.5
C30 C32 H32A 109.5
C30 C32 H32B 109.5
H32A C32 H32B 109.5
C30 C32 H32C 109.5
H32A C32 H32C 109.5
H32B C32 H32C 109.5
C38 C33 C34 121.2(2)
C38 C33 N3 118.5(2)
C34 C33 N3 120.3(2)
C35 C34 C33 117.9(3)
C35 C34 C39 119.6(3)
C33 C34 C39 122.5(2)
C36 C35 C34 121.1(3)
C36 C35 H35 119.4
C34 C35 H35 119.4
C37 C36 C35 120.3(3)
C37 C36 H36 119.9
C35 C36 H36 119.9
C36 C37 C38 121.4(3)
C36 C37 H37 119.3
C38 C37 H37 119.3
C33 C38 C37 118.0(3)
C33 C38 C42 122.8(2)
C37 C38 C42 119.2(3)
C34 C39 C41 111.1(2)
C34 C39 C40 112.6(3)
C41 C39 C40 109.0(3)
C34 C39 H39 108.0
C41 C39 H39 108.0
C40 C39 H39 108.0
C39 C40 H40A 109.5
C39 C40 H40B 109.5
H40A C40 H40B 109.5
C39 C40 H40C 109.5
H40A C40 H40C 109.5
H40B C40 H40C 109.5
C39 C41 H41A 109.5
C39 C41 H41B 109.5
H41A C41 H41B 109.5
C39 C41 H41C 109.5
H41A C41 H41C 109.5
H41B C41 H41C 109.5
C38 C42 C43 112.5(3)
C38 C42 C44 112.9(3)
C43 C42 C44 109.1(3)
C38 C42 H42 107.4
C43 C42 H42 107.4
C44 C42 H42 107.4
C42 C43 H43A 109.5
C42 C43 H43B 109.5
H43A C43 H43B 109.5
C42 C43 H43C 109.5
H43A C43 H43C 109.5
H43B C43 H43C 109.5
C42 C44 H44A 109.5
C42 C44 H44B 109.5
H44A C44 H44B 109.5
C42 C44 H44C 109.5
H44A C44 H44C 109.5
H44B C44 H44C 109.5
C50 C45 C46 121.4(2)
C50 C45 N4 120.2(2)
C46 C45 N4 118.2(2)
C47 C46 C45 118.0(2)
C47 C46 C51 121.1(2)
C45 C46 C51 121.0(2)
C48 C47 C46 121.1(3)
C48 C47 H47 119.4
C46 C47 H47 119.4
C49 C48 C47 120.2(3)
C49 C48 H48 119.9
C47 C48 H48 119.9
C48 C49 C50 121.7(3)
C48 C49 H49 119.1
C50 C49 H49 119.1
C45 C50 C49 117.5(3)
C45 C50 C54 122.4(2)
C49 C50 C54 120.0(3)
C46 C51 C53 113.8(2)
C46 C51 C52 112.3(2)
C53 C51 C52 109.0(2)
C46 C51 H51 107.1
C53 C51 H51 107.1
C52 C51 H51 107.1
C51 C52 H52A 109.5
C51 C52 H52B 109.5
H52A C52 H52B 109.5
C51 C52 H52C 109.5
H52A C52 H52C 109.5
H52B C52 H52C 109.5
C51 C53 H53A 109.5
C51 C53 H53B 109.5
H53A C53 H53B 109.5
C51 C53 H53C 109.5
H53A C53 H53C 109.5
H53B C53 H53C 109.5
C50 C54 C56 111.8(3)
C50 C54 C55 111.8(3)
C56 C54 C55 109.7(3)
C50 C54 H54 107.8
C56 C54 H54 107.8
C55 C54 H54 107.8
C54 C55 H55A 109.5
C54 C55 H55B 109.5
H55A C55 H55B 109.5
C54 C55 H55C 109.5
H55A C55 H55C 109.5
H55B C55 H55C 109.5
C54 C56 H56A 109.5
C54 C56 H56B 109.5
H56A C56 H56B 109.5
C54 C56 H56C 109.5
H56A C56 H56C 109.5
H56B C56 H56C 109.5
C62 C57 C58 113.8(2)
C62 C57 C63 123.0(2)
C58 C57 C63 123.2(2)
C62 C57 Ni2 73.97(15)
C58 C57 Ni2 74.78(15)
C63 C57 Ni2 117.33(18)
C57 C58 C59 121.6(2)
C57 C58 Ni2 64.34(13)
C59 C58 Ni2 99.39(16)
C57 C58 H58 118.4
C59 C58 H58 118.4
Ni2 C58 H58 118.4
C60 C59 C58 120.7(2)
C60 C59 Ni1 63.00(13)
C58 C59 Ni1 103.34(17)
C60 C59 H59 118.3
C58 C59 H59 118.3
Ni1 C59 H59 118.3
C59 C60 C61 113.9(2)
C59 C60 Ni1 76.00(14)
C61 C60 Ni1 75.70(14)
C59 C60 H60 122.9
C61 C60 H60 122.9
Ni1 C60 H60 122.9
C60 C61 C62 120.9(2)
C60 C61 Ni1 63.03(13)
C62 C61 Ni1 103.54(16)
C60 C61 H61 118.2
C62 C61 H61 118.2
Ni1 C61 H61 118.2
C57 C62 C61 121.5(2)
C57 C62 Ni2 65.02(14)
C61 C62 Ni2 99.31(16)
C57 C62 H62 118.3
C61 C62 H62 118.3
Ni2 C62 H62 118.3
C57 C63 H63A 109.5
C57 C63 H63B 109.5
H63A C63 H63B 109.5
C57 C63 H63C 109.5
H63A C63 H63C 109.5
H63B C63 H63C 109.5

loop_
_geom_bond_atom_site_label_1
_geom_bond_atom_site_label_2
_geom_bond_distance
Ni1 N2 1.8956(19)
Ni1 N1 1.9064(19)
Ni1 C60 1.925(2)
Ni1 C61 2.093(2)
Ni1 C59 2.096(2)
Ni2 N4 1.8963(19)
Ni2 N3 1.9057(19)
Ni2 C57 1.951(2)
Ni2 C62 2.069(2)
Ni2 C58 2.089(2)
N1 C1 1.346(3)
N1 C5 1.429(3)
N2 C2 1.343(3)
N2 C17 1.432(3)
N3 C29 1.343(3)
N3 C33 1.436(3)
N4 C30 1.340(3)
N4 C45 1.438(3)
C1 C2 1.407(3)
C1 C3 1.503(3)
C2 C4 1.508(3)
C3 H3A 0.9600
C3 H3B 0.9600
C3 H3C 0.9600
C4 H4A 0.9600
C4 H4B 0.9600
C4 H4C 0.9600
C5 C10 1.386(4)
C5 C6 1.407(4)
C6 C7 1.401(4)
C6 C11 1.519(5)
C7 C8 1.367(5)
C7 H7 0.9300
C8 C9 1.366(5)
C8 H8 0.9300
C9 C10 1.407(4)
C9 H9 0.9300
C10 C14 1.504(5)
C11 C13 1.486(5)
C11 C12 1.518(6)
C11 H11 0.9800
C12 H12A 0.9600
C12 H12B 0.9600
C12 H12C 0.9600
C13 H13A 0.9600
C13 H13B 0.9600
C13 H13C 0.9600
C14 C16 1.486(6)
C14 C15 1.531(5)
C14 H14 0.9800
C15 H15A 0.9600
C15 H15B 0.9600
C15 H15C 0.9600
C16 H16A 0.9600
C16 H16B 0.9600
C16 H16C 0.9600
C17 C22 1.401(4)
C17 C18 1.413(4)
C18 C19 1.405(4)
C18 C23 1.500(4)
C19 C20 1.362(5)
C19 H19 0.9300
C20 C21 1.381(5)
C20 H20 0.9300
C21 C22 1.394(4)
C21 H21 0.9300
C22 C26 1.517(4)
C23 C24 1.532(5)
C23 C25 1.533(4)
C23 H23 0.9800
C24 H24A 0.9600
C24 H24B 0.9600
C24 H24C 0.9600
C25 H25A 0.9600
C25 H25B 0.9600
C25 H25C 0.9600
C26 C28 1.534(4)
C26 C27 1.538(4)
C26 H26 0.9800
C27 H27A 0.9600
C27 H27B 0.9600
C27 H27C 0.9600
C28 H28A 0.9600
C28 H28B 0.9600
C28 H28C 0.9600
C29 C30 1.414(3)
C29 C31 1.503(3)
C30 C32 1.507(3)
C31 H31A 0.9600
C31 H31B 0.9600
C31 H31C 0.9600
C32 H32A 0.9600
C32 H32B 0.9600
C32 H32C 0.9600
C33 C38 1.400(4)
C33 C34 1.404(4)
C34 C35 1.402(4)
C34 C39 1.505(4)
C35 C36 1.374(5)
C35 H35 0.9300
C36 C37 1.362(5)
C36 H36 0.9300
C37 C38 1.402(4)
C37 H37 0.9300
C38 C42 1.508(4)
C39 C41 1.528(4)
C39 C40 1.535(4)
C39 H39 0.9800
C40 H40A 0.9600
C40 H40B 0.9600
C40 H40C 0.9600
C41 H41A 0.9600
C41 H41B 0.9600
C41 H41C 0.9600
C42 C43 1.513(5)
C42 C44 1.525(5)
C42 H42 0.9800
C43 H43A 0.9600
C43 H43B 0.9600
C43 H43C 0.9600
C44 H44A 0.9600
C44 H44B 0.9600
C44 H44C 0.9600
C45 C50 1.401(4)
C45 C46 1.403(4)
C46 C47 1.395(4)
C46 C51 1.520(4)
C47 C48 1.377(4)
C47 H47 0.9300
C48 C49 1.358(4)
C48 H48 0.9300
C49 C50 1.402(4)
C49 H49 0.9300
C50 C54 1.508(4)
C51 C53 1.527(4)
C51 C52 1.534(4)
C51 H51 0.9800
C52 H52A 0.9600
C52 H52B 0.9600
C52 H52C 0.9600
C53 H53A 0.9600
C53 H53B 0.9600
C53 H53C 0.9600
C54 C56 1.528(6)
C54 C55 1.538(6)
C54 H54 0.9800
C55 H55A 0.9600
C55 H55B 0.9600
C55 H55C 0.9600
C56 H56A 0.9600
C56 H56B 0.9600
C56 H56C 0.9600
C57 C62 1.413(4)
C57 C58 1.417(4)
C57 C63 1.515(4)
C58 C59 1.452(4)
C58 H58 0.9800
C59 C60 1.417(4)
C59 H59 0.9800
C60 C61 1.424(4)
C60 H60 0.9800
C61 C62 1.448(4)
C61 H61 0.9800
C62 H62 0.9800
C63 H63A 0.9600
C63 H63B 0.9600
C63 H63C 0.9600
